data_7124753
loop_
_publ_author_name
'Ma, Jiajia'
'Harms, Klaus'
'Meggers, Eric'

_publ_section_title
;
 Enantioselective rhodium/ruthenium photoredox catalysis en route to
 chiral 1,2-aminoalcohols.
;
_journal_issue 66
_journal_name_full 'Chemical communications (Cambridge, England)'
_journal_page_first 10183
_journal_page_last 10186
_journal_paper_doi 10.1039/c6cc04397f
_journal_volume 52
_journal_year 2016
_chemical_absolute_configuration ad
_chemical_formula_moiety 'C25 H24 Cl N3 O'
_chemical_formula_sum 'C25 H24 Cl N3 O'
_chemical_formula_weight 417.92
_chemical_name_common ME4
_space_group_crystal_system orthorhombic
_space_group_IT_number 19
_space_group_name_Hall 'P 2ac 2ab'
_space_group_name_H-M_alt 'P 21 21 21'
_atom_sites_solution_hydrogens mixed
_atom_sites_solution_primary direct
_atom_sites_solution_secondary difmap
_audit_creation_method SHELXL-2014/7
_audit_update_record
;
2016-05-18 deposited with the CCDC.
2016-07-27 downloaded from the CCDC.
;
_cell_angle_alpha 90
_cell_angle_beta 90
_cell_angle_gamma 90
_cell_formula_units_Z 4
_cell_length_a 10.3206(4)
_cell_length_b 11.6585(5)
_cell_length_c 18.3971(8)
_cell_measurement_reflns_used 6863
_cell_measurement_temperature 110(2)
_cell_measurement_theta_max 25.1502
_cell_measurement_theta_min 2.2140
_cell_volume 2213.59(16)
_computing_cell_refinement 'BRUKER SAINT'
_computing_data_collection 'BRUKER APEX3 2015.9-0'
_computing_data_reduction 'SAINT V8.35A (Bruker AXS Inc., 2015)'
_computing_molecular_graphics 'DIAMOND (Crystal Impact)'
_computing_structure_refinement 'SHELXL-2014/7 (Sheldrick, 2014)'
_computing_structure_solution 'XT V2014/1 (Bruker AXS Inc., 2014)'
_diffrn_ambient_temperature 110(2)
_diffrn_detector_area_resol_mean 7.9
_diffrn_measured_fraction_theta_full 0.999
_diffrn_measured_fraction_theta_max 0.999
_diffrn_measurement_device_type 'Bruker D8 QUEST area detector'
_diffrn_measurement_method '\w and \f scans'
_diffrn_radiation_type MoK\a
_diffrn_radiation_wavelength 0.71073
_diffrn_reflns_av_R_equivalents 0.0336
_diffrn_reflns_av_unetI/netI 0.0382
_diffrn_reflns_Laue_measured_fraction_full 0.999
_diffrn_reflns_Laue_measured_fraction_max 0.999
_diffrn_reflns_limit_h_max 12
_diffrn_reflns_limit_h_min -12
_diffrn_reflns_limit_k_max 11
_diffrn_reflns_limit_k_min -13
_diffrn_reflns_limit_l_max 22
_diffrn_reflns_limit_l_min -22
_diffrn_reflns_number 12569
_diffrn_reflns_point_group_measured_fraction_full 0.999
_diffrn_reflns_point_group_measured_fraction_max 0.999
_diffrn_reflns_theta_full 25.242
_diffrn_reflns_theta_max 25.256
_diffrn_reflns_theta_min 2.214
_diffrn_source 'microfocus sealed X-ray tube'
_exptl_absorpt_coefficient_mu 0.194
_exptl_absorpt_correction_T_max 0.99
_exptl_absorpt_correction_T_min 0.92
_exptl_absorpt_correction_type 'Numerical Mu From Formula'
_exptl_absorpt_process_details ' '
_exptl_crystal_colour colourless
_exptl_crystal_density_diffrn 1.254
_exptl_crystal_density_method 'not measured'
_exptl_crystal_description needle
_exptl_crystal_F_000 880
_exptl_crystal_size_max 0.43
_exptl_crystal_size_mid 0.09
_exptl_crystal_size_min 0.04
_refine_diff_density_max 0.148
_refine_diff_density_min -0.212
_refine_diff_density_rms 0.041
_refine_ls_abs_structure_details
; 
 Flack x determined using 1352 quotients [(I+)-(I-)]/[(I+)+(I-)] 
 (Parsons, Flack and Wagner, Acta Cryst. B69 (2013) 249-259). 
;
_refine_ls_abs_structure_Flack 0.08(3)
_refine_ls_extinction_method none
_refine_ls_goodness_of_fit_ref 1.060
_refine_ls_hydrogen_treatment mixed
_refine_ls_matrix_type full
_refine_ls_number_parameters 277
_refine_ls_number_reflns 4006
_refine_ls_number_restraints 0
_refine_ls_restrained_S_all 1.060
_refine_ls_R_factor_all 0.0447
_refine_ls_R_factor_gt 0.0352
_refine_ls_shift/su_max 0.000
_refine_ls_shift/su_mean 0.000
_refine_ls_structure_factor_coef Fsqd
_refine_ls_weighting_details 'w=1/[\s^2^(Fo^2^)+(0.0298P)^2^+0.5510P] where P=(Fo^2^+2Fc^2^)/3'
_refine_ls_weighting_scheme calc
_refine_ls_wR_factor_gt 0.0705
_refine_ls_wR_factor_ref 0.0736
_reflns_Friedel_coverage 0.751
_reflns_Friedel_fraction_full 0.999
_reflns_Friedel_fraction_max 0.999
_reflns_number_gt 3552
_reflns_number_total 4006
_reflns_threshold_expression 'I > 2\s(I)'
_cod_data_source_file c6cc04397f2.cif
_cod_data_source_block ME4_0m
_cod_database_code 7124753
_shelx_shelxl_version_number 2014/7
_shelx_space_group_comment
; 
The symmetry employed for this shelxl refinement is uniquely defined 
by the following loop, which should always be used as a source of 
symmetry information in preference to the above space-group names. 
They are only intended as comments. 
;
_shelx_estimated_absorpt_t_min 0.921
_shelx_estimated_absorpt_t_max 0.992

loop_
_space_group_symop_operation_xyz
'x, y, z'
'x+1/2, -y+1/2, -z'
'-x, y+1/2, -z+1/2'
'-x+1/2, -y, z+1/2'

loop_
_atom_site_label
_atom_site_type_symbol
_atom_site_fract_x
_atom_site_fract_y
_atom_site_fract_z
_atom_site_U_iso_or_equiv
_atom_site_adp_type
_atom_site_occupancy
_atom_site_site_symmetry_order
_atom_site_calc_flag
_atom_site_refinement_flags_posn
_atom_site_refinement_flags_adp
Cl1 Cl 0.52920(8) 0.65140(7) 0.90366(4) 0.0345(2) Uani 1 1 d . .
O1 O 0.37789(16) 0.70851(17) 0.51314(10) 0.0194(4) Uani 1 1 d . .
H1 H 0.326(4) 0.762(4) 0.508(2) 0.061(12) Uiso 1 1 d . .
C1 C 0.5495(2) 0.7903(2) 0.43890(14) 0.0205(6) Uani 1 1 d . .
H1A H 0.6413 0.8115 0.4399 0.031 Uiso 1 1 calc R U
H1B H 0.4969 0.8588 0.4297 0.031 Uiso 1 1 calc R U
H1C H 0.5346 0.7341 0.4002 0.031 Uiso 1 1 calc R U
C2 C 0.5113(2) 0.7380(2) 0.51215(14) 0.0163(6) Uani 1 1 d . .
C3 C 0.5434(3) 0.8270(2) 0.57206(14) 0.0205(6) Uani 1 1 d . .
H3A H 0.6387 0.8363 0.5742 0.025 Uiso 1 1 calc R U
H3B H 0.5062 0.9018 0.5575 0.025 Uiso 1 1 calc R U
N4 N 0.4972(2) 0.7998(2) 0.64447(11) 0.0229(5) Uani 1 1 d . .
C5 C 0.5738(3) 0.7498(2) 0.69680(15) 0.0200(6) Uani 1 1 d . .
C6 C 0.5237(3) 0.7288(2) 0.76654(14) 0.0214(6) Uani 1 1 d . .
H6 H 0.4374 0.7509 0.7779 0.026 Uiso 1 1 calc R U
C7 C 0.5994(3) 0.6763(2) 0.81850(15) 0.0237(6) Uani 1 1 d . .
C8 C 0.7250(3) 0.6417(3) 0.80614(16) 0.0293(7) Uani 1 1 d . .
H8 H 0.7756 0.6061 0.8429 0.035 Uiso 1 1 calc R U
C9 C 0.7736(3) 0.6618(3) 0.73698(16) 0.0296(7) Uani 1 1 d . .
H9 H 0.8597 0.6386 0.7262 0.036 Uiso 1 1 calc R U
C10 C 0.7017(3) 0.7139(3) 0.68340(16) 0.0245(7) Uani 1 1 d . .
H10 H 0.7389 0.7258 0.6368 0.029 Uiso 1 1 calc R U
C11 C 0.3666(3) 0.8364(3) 0.66381(15) 0.0305(7) Uani 1 1 d . .
H11A H 0.3147 0.7693 0.6773 0.046 Uiso 1 1 calc R U
H11B H 0.3266 0.8749 0.6221 0.046 Uiso 1 1 calc R U
H11C H 0.3708 0.8896 0.7050 0.046 Uiso 1 1 calc R U
C12 C 0.5836(2) 0.6271(2) 0.52414(13) 0.0147(6) Uani 1 1 d . .
N13 N 0.70849(19) 0.61490(18) 0.51004(12) 0.0169(5) Uani 1 1 d . .
C14 C 0.7395(3) 0.5035(2) 0.52793(15) 0.0207(6) Uani 1 1 d . .
H14 H 0.8233 0.4705 0.5236 0.025 Uiso 1 1 calc R U
C15 C 0.6332(2) 0.4479(2) 0.55258(14) 0.0195(6) Uani 1 1 d . .
H15 H 0.6283 0.3705 0.5684 0.023 Uiso 1 1 calc R U
N16 N 0.5335(2) 0.52649(17) 0.55007(11) 0.0145(5) Uani 1 1 d . .
C17 C 0.4057(2) 0.4952(2) 0.57600(14) 0.0168(6) Uani 1 1 d . .
C18 C 0.3211(2) 0.4341(2) 0.53160(15) 0.0198(6) Uani 1 1 d . .
C19 C 0.2058(3) 0.3953(2) 0.56353(17) 0.0250(7) Uani 1 1 d . .
H19 H 0.1454 0.3538 0.5348 0.030 Uiso 1 1 calc R U
C20 C 0.1780(3) 0.4160(3) 0.63587(18) 0.0298(7) Uani 1 1 d . .
H20 H 0.0985 0.3899 0.6560 0.036 Uiso 1 1 calc R U
C21 C 0.2656(3) 0.4748(2) 0.67912(17) 0.0270(7) Uani 1 1 d . .
H21 H 0.2476 0.4879 0.7291 0.032 Uiso 1 1 calc R U
C22 C 0.3798(3) 0.5141(2) 0.64854(15) 0.0221(6) Uani 1 1 d . .
H22 H 0.4407 0.5544 0.6777 0.026 Uiso 1 1 calc R U
C23 C 0.3510(2) 0.4021(2) 0.45540(15) 0.0190(6) Uani 1 1 d . .
C24 C 0.3950(3) 0.4823(2) 0.40419(15) 0.0235(6) Uani 1 1 d . .
H24 H 0.4075 0.5600 0.4181 0.028 Uiso 1 1 calc R U
C25 C 0.4201(3) 0.4486(3) 0.33352(16) 0.0277(7) Uani 1 1 d . .
H25 H 0.4517 0.5031 0.2995 0.033 Uiso 1 1 calc R U
C26 C 0.3998(3) 0.3362(3) 0.31161(16) 0.0287(7) Uani 1 1 d . .
H26 H 0.4156 0.3143 0.2627 0.034 Uiso 1 1 calc R U
C27 C 0.3563(3) 0.2561(3) 0.36162(16) 0.0276(7) Uani 1 1 d . .
H27 H 0.3420 0.1789 0.3471 0.033 Uiso 1 1 calc R U
C28 C 0.3337(3) 0.2888(3) 0.43298(15) 0.0238(6) Uani 1 1 d . .
H28 H 0.3058 0.2330 0.4672 0.029 Uiso 1 1 calc R U

loop_
_atom_site_aniso_label
_atom_site_aniso_U_11
_atom_site_aniso_U_22
_atom_site_aniso_U_33
_atom_site_aniso_U_23
_atom_site_aniso_U_13
_atom_site_aniso_U_12
Cl1 0.0465(5) 0.0295(4) 0.0276(4) 0.0055(3) -0.0009(4) 0.0069(4)
O1 0.0096(9) 0.0125(10) 0.0362(11) 0.0036(9) -0.0002(8) 0.0014(8)
C1 0.0172(13) 0.0167(14) 0.0276(15) 0.0051(12) -0.0005(12) 0.0013(12)
C2 0.0121(12) 0.0108(13) 0.0259(14) 0.0023(11) 0.0024(11) -0.0001(10)
C3 0.0204(14) 0.0124(13) 0.0288(15) 0.0004(12) -0.0026(12) 0.0030(12)
N4 0.0199(12) 0.0263(13) 0.0226(12) 0.0013(10) -0.0016(10) 0.0088(10)
C5 0.0223(14) 0.0126(14) 0.0250(15) -0.0042(12) -0.0049(12) -0.0019(11)
C6 0.0206(14) 0.0145(14) 0.0290(15) -0.0019(12) -0.0044(13) 0.0019(12)
C7 0.0306(15) 0.0149(15) 0.0257(15) -0.0034(12) -0.0035(13) -0.0014(12)
C8 0.0305(17) 0.0232(16) 0.0340(17) 0.0021(14) -0.0133(14) 0.0041(14)
C9 0.0198(14) 0.0318(17) 0.0372(17) -0.0007(15) -0.0077(13) 0.0047(14)
C10 0.0228(14) 0.0241(16) 0.0266(15) -0.0037(13) -0.0020(13) 0.0016(13)
C11 0.0270(16) 0.0387(19) 0.0258(15) -0.0007(14) -0.0024(13) 0.0152(15)
C12 0.0134(12) 0.0113(13) 0.0193(13) -0.0009(11) 0.0008(11) -0.0024(10)
N13 0.0138(11) 0.0107(11) 0.0262(12) 0.0025(10) 0.0022(10) 0.0006(9)
C14 0.0133(13) 0.0146(15) 0.0343(16) -0.0006(13) 0.0026(12) 0.0046(11)
C15 0.0188(14) 0.0112(14) 0.0284(15) 0.0021(12) 0.0005(12) 0.0029(11)
N16 0.0117(10) 0.0098(11) 0.0219(11) 0.0016(9) 0.0011(9) 0.0002(9)
C17 0.0138(12) 0.0086(13) 0.0280(15) 0.0046(11) 0.0029(12) 0.0002(10)
C18 0.0156(14) 0.0124(14) 0.0315(16) 0.0036(12) 0.0011(12) 0.0010(11)
C19 0.0157(14) 0.0198(15) 0.0394(17) 0.0000(13) 0.0017(13) -0.0030(12)
C20 0.0193(15) 0.0235(17) 0.047(2) 0.0059(14) 0.0115(14) -0.0038(13)
C21 0.0267(16) 0.0215(16) 0.0329(16) 0.0004(13) 0.0142(14) 0.0004(13)
C22 0.0230(15) 0.0125(14) 0.0308(16) -0.0011(12) 0.0038(13) 0.0003(12)
C23 0.0092(12) 0.0175(15) 0.0302(15) 0.0018(12) -0.0026(12) -0.0009(11)
C24 0.0179(14) 0.0207(15) 0.0320(16) 0.0028(14) -0.0070(13) -0.0038(12)
C25 0.0215(15) 0.0336(18) 0.0282(16) 0.0063(14) -0.0034(13) -0.0067(14)
C26 0.0188(14) 0.0385(18) 0.0289(15) -0.0071(15) -0.0023(13) -0.0026(14)
C27 0.0216(14) 0.0228(16) 0.0384(18) -0.0054(14) -0.0036(14) -0.0012(13)
C28 0.0181(14) 0.0210(15) 0.0324(16) 0.0032(13) -0.0023(12) -0.0030(12)

loop_
_atom_type_symbol
_atom_type_description
_atom_type_scat_dispersion_real
_atom_type_scat_dispersion_imag
_atom_type_scat_source
C C 0.0033 0.0016 'International Tables Vol C Tables 4.2.6.8 and 6.1.1.4'
H H 0.0000 0.0000 'International Tables Vol C Tables 4.2.6.8 and 6.1.1.4'
N N 0.0061 0.0033 'International Tables Vol C Tables 4.2.6.8 and 6.1.1.4'
O O 0.0106 0.0060 'International Tables Vol C Tables 4.2.6.8 and 6.1.1.4'
Cl Cl 0.1484 0.1585 'International Tables Vol C Tables 4.2.6.8 and 6.1.1.4'

loop_
_geom_angle_atom_site_label_1
_geom_angle_atom_site_label_2
_geom_angle_atom_site_label_3
_geom_angle
C2 O1 H1 116(3)
C2 C1 H1A 109.5
C2 C1 H1B 109.5
H1A C1 H1B 109.5
C2 C1 H1C 109.5
H1A C1 H1C 109.5
H1B C1 H1C 109.5
O1 C2 C12 105.7(2)
O1 C2 C1 111.0(2)
C12 C2 C1 110.0(2)
O1 C2 C3 111.2(2)
C12 C2 C3 111.3(2)
C1 C2 C3 107.7(2)
N4 C3 C2 115.9(2)
N4 C3 H3A 108.3
C2 C3 H3A 108.3
N4 C3 H3B 108.3
C2 C3 H3B 108.3
H3A C3 H3B 107.4
C5 N4 C3 123.2(2)
C5 N4 C11 119.0(2)
C3 N4 C11 117.6(2)
N4 C5 C6 120.1(2)
N4 C5 C10 122.9(3)
C6 C5 C10 117.0(2)
C7 C6 C5 120.1(3)
C7 C6 H6 120.0
C5 C6 H6 120.0
C8 C7 C6 123.4(3)
C8 C7 Cl1 119.3(2)
C6 C7 Cl1 117.3(2)
C7 C8 C9 116.3(3)
C7 C8 H8 121.9
C9 C8 H8 121.9
C10 C9 C8 122.5(3)
C10 C9 H9 118.8
C8 C9 H9 118.8
C9 C10 C5 120.8(3)
C9 C10 H10 119.6
C5 C10 H10 119.6
N4 C11 H11A 109.5
N4 C11 H11B 109.5
H11A C11 H11B 109.5
N4 C11 H11C 109.5
H11A C11 H11C 109.5
H11B C11 H11C 109.5
N13 C12 N16 110.2(2)
N13 C12 C2 123.1(2)
N16 C12 C2 126.8(2)
C12 N13 C14 106.3(2)
C15 C14 N13 110.1(2)
C15 C14 H14 125.0
N13 C14 H14 125.0
C14 C15 N16 106.0(2)
C14 C15 H15 127.0
N16 C15 H15 127.0
C12 N16 C15 107.4(2)
C12 N16 C17 132.4(2)
C15 N16 C17 120.1(2)
C22 C17 C18 121.9(2)
C22 C17 N16 117.1(2)
C18 C17 N16 120.4(2)
C17 C18 C19 116.9(3)
C17 C18 C23 123.5(2)
C19 C18 C23 119.5(3)
C20 C19 C18 121.6(3)
C20 C19 H19 119.2
C18 C19 H19 119.2
C19 C20 C21 120.2(3)
C19 C20 H20 119.9
C21 C20 H20 119.9
C22 C21 C20 119.1(3)
C22 C21 H21 120.5
C20 C21 H21 120.5
C17 C22 C21 120.4(3)
C17 C22 H22 119.8
C21 C22 H22 119.8
C28 C23 C24 118.3(3)
C28 C23 C18 119.4(2)
C24 C23 C18 122.3(2)
C25 C24 C23 120.1(3)
C25 C24 H24 119.9
C23 C24 H24 119.9
C24 C25 C26 120.9(3)
C24 C25 H25 119.5
C26 C25 H25 119.5
C27 C26 C25 119.5(3)
C27 C26 H26 120.2
C25 C26 H26 120.2
C26 C27 C28 119.9(3)
C26 C27 H27 120.1
C28 C27 H27 120.1
C27 C28 C23 121.2(3)
C27 C28 H28 119.4
C23 C28 H28 119.4

loop_
_geom_bond_atom_site_label_1
_geom_bond_atom_site_label_2
_geom_bond_distance
Cl1 C7 1.751(3)
O1 C2 1.419(3)
O1 H1 0.83(4)
C1 C2 1.531(4)
C1 H1A 0.9800
C1 H1B 0.9800
C1 H1C 0.9800
C2 C12 1.509(3)
C2 C3 1.550(4)
C3 N4 1.450(3)
C3 H3A 0.9900
C3 H3B 0.9900
N4 C5 1.375(3)
N4 C11 1.458(3)
C5 C6 1.405(4)
C5 C10 1.407(4)
C6 C7 1.379(4)
C6 H6 0.9500
C7 C8 1.376(4)
C8 C9 1.387(4)
C8 H8 0.9500
C9 C10 1.375(4)
C9 H9 0.9500
C10 H10 0.9500
C11 H11A 0.9800
C11 H11B 0.9800
C11 H11C 0.9800
C12 N13 1.323(3)
C12 N16 1.368(3)
N13 C14 1.378(3)
C14 C15 1.352(4)
C14 H14 0.9500
C15 N16 1.378(3)
C15 H15 0.9500
N16 C17 1.449(3)
C17 C22 1.379(4)
C17 C18 1.392(4)
C18 C19 1.402(4)
C18 C23 1.483(4)
C19 C20 1.383(4)
C19 H19 0.9500
C20 C21 1.386(4)
C20 H20 0.9500
C21 C22 1.384(4)
C21 H21 0.9500
C22 H22 0.9500
C23 C28 1.395(4)
C23 C24 1.403(4)
C24 C25 1.383(4)
C24 H24 0.9500
C25 C26 1.386(4)
C25 H25 0.9500
C26 C27 1.386(4)
C26 H26 0.9500
C27 C28 1.387(4)
C27 H27 0.9500
C28 H28 0.9500

loop_
_geom_hbond_atom_site_label_D
_geom_hbond_atom_site_label_H
_geom_hbond_atom_site_label_A
_geom_hbond_distance_DH
_geom_hbond_distance_HA
_geom_hbond_distance_DA
_geom_hbond_angle_DHA
_geom_hbond_site_symmetry_A
O1 H1 N13 0.83(4) 1.90(4) 2.734(3) 177(4) 2_466

loop_
_geom_torsion_atom_site_label_1
_geom_torsion_atom_site_label_2
_geom_torsion_atom_site_label_3
_geom_torsion_atom_site_label_4
_geom_torsion
O1 C2 C3 N4 49.8(3)
C12 C2 C3 N4 -67.7(3)
C1 C2 C3 N4 171.6(2)
C2 C3 N4 C5 97.5(3)
C2 C3 N4 C11 -87.8(3)
C3 N4 C5 C6 178.1(2)
C11 N4 C5 C6 3.5(4)
C3 N4 C5 C10 -4.1(4)
C11 N4 C5 C10 -178.7(3)
N4 C5 C6 C7 178.5(2)
C10 C5 C6 C7 0.6(4)
C5 C6 C7 C8 -0.1(4)
C5 C6 C7 Cl1 -179.1(2)
C6 C7 C8 C9 -0.4(4)
Cl1 C7 C8 C9 178.6(2)
C7 C8 C9 C10 0.4(5)
C8 C9 C10 C5 0.1(5)
N4 C5 C10 C9 -178.4(3)
C6 C5 C10 C9 -0.6(4)
O1 C2 C12 N13 163.7(2)
C1 C2 C12 N13 43.9(3)
C3 C2 C12 N13 -75.5(3)
O1 C2 C12 N16 -16.1(3)
C1 C2 C12 N16 -136.0(3)
C3 C2 C12 N16 104.7(3)
N16 C12 N13 C14 -0.4(3)
C2 C12 N13 C14 179.7(2)
C12 N13 C14 C15 0.3(3)
N13 C14 C15 N16 0.0(3)
N13 C12 N16 C15 0.4(3)
C2 C12 N16 C15 -179.7(2)
N13 C12 N16 C17 177.1(2)
C2 C12 N16 C17 -3.0(4)
C14 C15 N16 C12 -0.2(3)
C14 C15 N16 C17 -177.4(2)
C12 N16 C17 C22 -87.1(3)
C15 N16 C17 C22 89.3(3)
C12 N16 C17 C18 101.7(3)
C15 N16 C17 C18 -81.8(3)
C22 C17 C18 C19 1.9(4)
N16 C17 C18 C19 172.6(2)
C22 C17 C18 C23 -173.8(2)
N16 C17 C18 C23 -3.1(4)
C17 C18 C19 C20 -0.5(4)
C23 C18 C19 C20 175.4(3)
C18 C19 C20 C21 -1.0(4)
C19 C20 C21 C22 1.2(4)
C18 C17 C22 C21 -1.7(4)
N16 C17 C22 C21 -172.7(2)
C20 C21 C22 C17 0.1(4)
C17 C18 C23 C28 130.1(3)
C19 C18 C23 C28 -45.5(4)
C17 C18 C23 C24 -50.8(4)
C19 C18 C23 C24 133.6(3)
C28 C23 C24 C25 -0.1(4)
C18 C23 C24 C25 -179.2(3)
C23 C24 C25 C26 1.4(4)
C24 C25 C26 C27 -1.4(4)
C25 C26 C27 C28 -0.1(4)
C26 C27 C28 C23 1.5(4)
C24 C23 C28 C27 -1.4(4)
C18 C23 C28 C27 177.8(2)
